data_1513355
loop_
_publ_author_name
'Li, Rui-Juan'
'Lin, Zhao-Min'
'Kang, Ya-Qi'
'Guo, Yan-Xia'
'Lv, Xin'
'Zhou, Jin-Chuan'
'Wang, Song'
'Lou, Hong-Xiang'

_publ_section_title
;
 Cembrane-Type Diterpenoids from the Chinese Liverworts Chandonanthus
 hirtellus and C. birmensis.
;
_journal_issue 2
_journal_name_full 'Journal of natural products'
_journal_page_first 339
_journal_page_last 345
_journal_paper_doi 10.1021/np400936t
_journal_volume 77
_journal_year 2014
_chemical_absolute_configuration ad
_chemical_formula_moiety 'C22 H34 O5'
_chemical_formula_sum 'C22 H34 O5'
_chemical_formula_weight 378.49
_chemical_name_systematic
; 
 ? 
;
_space_group_IT_number 4
_symmetry_cell_setting monoclinic
_symmetry_space_group_name_Hall 'P 2yb'
_symmetry_space_group_name_H-M 'P 1 21 1'
_atom_sites_solution_hydrogens geom
_atom_sites_solution_primary direct
_atom_sites_solution_secondary difmap
_audit_creation_method SHELXL-97
_cell_angle_alpha 90.00
_cell_angle_beta 108.5910(10)
_cell_angle_gamma 90.00
_cell_formula_units_Z 4
_cell_length_a 11.7016(5)
_cell_length_b 13.6677(6)
_cell_length_c 13.7418(6)
_cell_measurement_reflns_used 9843
_cell_measurement_temperature 100(2)
_cell_measurement_theta_max 69.27
_cell_measurement_theta_min 3.39
_cell_volume 2083.10(16)
_computing_cell_refinement 'Bruker SAINT'
_computing_data_collection 'Bruker APEX2'
_computing_data_reduction 'Bruker SAINT'
_computing_molecular_graphics 'Bruker SHELXTL'
_computing_publication_material 'Bruker SHELXTL'
_computing_structure_refinement 'SHELXL-97 (Sheldrick, 2008)'
_computing_structure_solution 'SHELXS-97 (Sheldrick, 2008)'
_diffrn_ambient_temperature 100(2)
_diffrn_measured_fraction_theta_full 0.987
_diffrn_measured_fraction_theta_max 0.987
_diffrn_measurement_device_type 'Bruker APEX-II CCD'
_diffrn_measurement_method '\f and \w scans'
_diffrn_radiation_monochromator graphite
_diffrn_radiation_source 'fine-focus sealed tube'
_diffrn_radiation_type CuK\a
_diffrn_radiation_wavelength 1.54178
_diffrn_reflns_av_R_equivalents 0.0432
_diffrn_reflns_av_sigmaI/netI 0.0493
_diffrn_reflns_limit_h_max 13
_diffrn_reflns_limit_h_min -14
_diffrn_reflns_limit_k_max 16
_diffrn_reflns_limit_k_min -16
_diffrn_reflns_limit_l_max 16
_diffrn_reflns_limit_l_min -15
_diffrn_reflns_number 21081
_diffrn_reflns_theta_full 69.40
_diffrn_reflns_theta_max 69.40
_diffrn_reflns_theta_min 3.39
_exptl_absorpt_coefficient_mu 0.676
_exptl_absorpt_correction_T_max 0.8880
_exptl_absorpt_correction_T_min 0.5877
_exptl_absorpt_correction_type multi-scan
_exptl_absorpt_process_details sadabs
_exptl_crystal_colour colourless
_exptl_crystal_density_diffrn 1.207
_exptl_crystal_density_method 'not measured'
_exptl_crystal_description prism
_exptl_crystal_F_000 824
_exptl_crystal_size_max 0.88
_exptl_crystal_size_mid 0.18
_exptl_crystal_size_min 0.18
_refine_diff_density_max 0.361
_refine_diff_density_min -0.294
_refine_diff_density_rms 0.074
_refine_ls_abs_structure_details 'Flack H D (1983), Acta Cryst. A39, 876-881'
_refine_ls_abs_structure_Flack 0.09(16)
_refine_ls_extinction_method none
_refine_ls_goodness_of_fit_ref 1.107
_refine_ls_hydrogen_treatment constr
_refine_ls_matrix_type full
_refine_ls_number_parameters 499
_refine_ls_number_reflns 7124
_refine_ls_number_restraints 1
_refine_ls_restrained_S_all 1.107
_refine_ls_R_factor_all 0.0485
_refine_ls_R_factor_gt 0.0481
_refine_ls_shift/su_max 0.000
_refine_ls_shift/su_mean 0.000
_refine_ls_structure_factor_coef Fsqd
_refine_ls_weighting_details 'calc w=1/[\s^2^(Fo^2^)+(0.0681P)^2^+0.9479P] where P=(Fo^2^+2Fc^2^)/3'
_refine_ls_weighting_scheme calc
_refine_ls_wR_factor_gt 0.1320
_refine_ls_wR_factor_ref 0.1327
_reflns_number_gt 7025
_reflns_number_total 7124
_reflns_threshold_expression >2sigma(I)
_cod_data_source_file np400936t_si_002.cif
_cod_data_source_block cu_lhx2_0m
_cod_depositor_comments
;
The following automatic conversions were performed:

'_symmetry_cell_setting' value 'Monoclinic' changed to 'monoclinic'
according to
/usr/data/users/saulius/automatic-downloads/current/ACS/lib/dictionaries/cif_core.dic
dictionary named 'cif_core.dic' version 2.4.2 from 2011-04-26.

Automatic conversion script
Id: cif_fix_values 2281 2013-09-26 08:29:07Z andrius 
;
_cod_original_sg_symbol_H-M 'P 21'
_cod_database_code 1513355

loop_
_symmetry_equiv_pos_as_xyz
'x, y, z'
'-x, y+1/2, -z'

loop_
_atom_site_label
_atom_site_type_symbol
_atom_site_fract_x
_atom_site_fract_y
_atom_site_fract_z
_atom_site_U_iso_or_equiv
_atom_site_adp_type
_atom_site_occupancy
_atom_site_symmetry_multiplicity
_atom_site_calc_flag
_atom_site_refinement_flags
O21 O -0.17148(15) -0.20091(14) 0.33326(14) 0.0301(4) Uani 1 1 d .
O4 O -0.02621(14) -0.08494(13) 0.37383(12) 0.0231(3) Uani 1 1 d .
O7 O -0.32315(14) 0.04552(13) 0.03811(13) 0.0263(4) Uani 1 1 d .
O12 O 0.21750(15) 0.28457(15) 0.14797(14) 0.0333(4) Uani 1 1 d .
O14 O 0.32314(16) 0.27457(16) 0.35733(15) 0.0404(5) Uani 1 1 d .
O4' O 0.52805(13) 0.42015(12) 0.64371(11) 0.0208(3) Uani 1 1 d .
O14' O 0.18295(17) 0.77421(17) 0.67161(16) 0.0455(5) Uani 1 1 d .
O12' O 0.33240(14) 0.81996(14) 0.86801(13) 0.0280(4) Uani 1 1 d .
O7' O 0.84032(14) 0.53583(13) 0.97720(13) 0.0264(4) Uani 1 1 d .
O21' O 0.66677(14) 0.29830(13) 0.67787(13) 0.0263(4) Uani 1 1 d .
C21 C -0.10572(19) -0.14585(18) 0.39369(18) 0.0235(5) Uani 1 1 d .
C4 C -0.0124(2) -0.07619(17) 0.27092(17) 0.0211(5) Uani 1 1 d .
C3 C 0.09656(19) -0.00812(17) 0.29337(17) 0.0213(5) Uani 1 1 d .
H3A H 0.1191 -0.0018 0.2301 0.026 Uiso 1 1 calc R
H3B H 0.1651 -0.0393 0.3461 0.026 Uiso 1 1 calc R
C2 C 0.0789(2) 0.09540(18) 0.33086(18) 0.0222(5) Uani 1 1 d .
H2A H 0.0319 0.1353 0.2715 0.027 Uiso 1 1 calc R
H2B H 0.0321 0.0909 0.3793 0.027 Uiso 1 1 calc R
C1 C 0.1975(2) 0.14546(18) 0.38337(18) 0.0245(5) Uani 1 1 d .
C14 C 0.24321(19) 0.21513(19) 0.32185(19) 0.0266(5) Uani 1 1 d .
C13 C 0.18109(19) 0.21211(19) 0.20719(19) 0.0253(5) Uani 1 1 d .
H13 H 0.1652 0.1454 0.1759 0.030 Uiso 1 1 calc R
C12 C 0.0969(2) 0.28965(19) 0.15306(18) 0.0254(5) Uani 1 1 d .
C20 C 0.0720(2) 0.3762(2) 0.2113(2) 0.0335(6) Uani 1 1 d .
H20A H 0.1441 0.3911 0.2693 0.050 Uiso 1 1 calc R
H20B H 0.0050 0.3607 0.2369 0.050 Uiso 1 1 calc R
H20C H 0.0508 0.4330 0.1655 0.050 Uiso 1 1 calc R
C22 C -0.0985(2) -0.1360(2) 0.5051(2) 0.0320(6) Uani 1 1 d .
H22A H -0.1727 -0.1614 0.5143 0.048 Uiso 1 1 calc R
H22B H -0.0887 -0.0669 0.5251 0.048 Uiso 1 1 calc R
H22C H -0.0293 -0.1734 0.5481 0.048 Uiso 1 1 calc R
C18 C 0.0192(2) -0.17425(17) 0.23461(17) 0.0228(5) Uani 1 1 d .
H18A H 0.0850 -0.2044 0.2894 0.034 Uiso 1 1 calc R
H18B H 0.0447 -0.1646 0.1739 0.034 Uiso 1 1 calc R
H18C H -0.0516 -0.2171 0.2170 0.034 Uiso 1 1 calc R
C5 C -0.12825(19) -0.03201(18) 0.19824(17) 0.0213(5) Uani 1 1 d .
H5A H -0.1490 0.0274 0.2303 0.026 Uiso 1 1 calc R
H5B H -0.1948 -0.0795 0.1884 0.026 Uiso 1 1 calc R
C6 C -0.1176(2) -0.00505(18) 0.09349(18) 0.0241(5) Uani 1 1 d .
H6A H -0.0458 0.0370 0.1040 0.029 Uiso 1 1 calc R
H6B H -0.1048 -0.0656 0.0588 0.029 Uiso 1 1 calc R
C7 C -0.2266(2) 0.04760(17) 0.02425(17) 0.0220(5) Uani 1 1 d .
C8 C -0.2069(2) 0.10664(18) -0.06311(18) 0.0242(5) Uani 1 1 d .
H8 H -0.1245 0.0927 -0.0667 0.029 Uiso 1 1 calc R
C9 C -0.2161(2) 0.21608(18) -0.03921(18) 0.0259(5) Uani 1 1 d .
H9A H -0.2070 0.2549 -0.0971 0.031 Uiso 1 1 calc R
H9B H -0.2979 0.2288 -0.0356 0.031 Uiso 1 1 calc R
C10 C -0.1236(2) 0.25284(18) 0.06039(18) 0.0251(5) Uani 1 1 d .
H10A H -0.1505 0.3170 0.0786 0.030 Uiso 1 1 calc R
H10B H -0.1207 0.2065 0.1165 0.030 Uiso 1 1 calc R
C11 C 0.0025(2) 0.2637(2) 0.05260(18) 0.0283(5) Uani 1 1 d .
H11A H 0.0257 0.2015 0.0271 0.034 Uiso 1 1 calc R
H11B H 0.0012 0.3152 0.0016 0.034 Uiso 1 1 calc R
C15 C 0.2600(2) 0.12827(19) 0.48379(19) 0.0283(5) Uani 1 1 d .
C16 C 0.3815(3) 0.1712(2) 0.5400(2) 0.0382(6) Uani 1 1 d .
H16A H 0.4314 0.1716 0.4947 0.057 Uiso 1 1 calc R
H16B H 0.4208 0.1316 0.6010 0.057 Uiso 1 1 calc R
H16C H 0.3714 0.2383 0.5610 0.057 Uiso 1 1 calc R
C17 C 0.2078(2) 0.0653(2) 0.5490(2) 0.0343(6) Uani 1 1 d .
H17A H 0.1700 0.1069 0.5881 0.051 Uiso 1 1 calc R
H17B H 0.2722 0.0266 0.5966 0.051 Uiso 1 1 calc R
H17C H 0.1472 0.0212 0.5048 0.051 Uiso 1 1 calc R
C19 C -0.3009(2) 0.0800(2) -0.16597(19) 0.0336(6) Uani 1 1 d .
H19A H -0.2925 0.0108 -0.1811 0.050 Uiso 1 1 calc R
H19B H -0.2884 0.1205 -0.2206 0.050 Uiso 1 1 calc R
H19C H -0.3820 0.0917 -0.1621 0.050 Uiso 1 1 calc R
C17' C 0.2975(2) 0.5730(2) 0.47067(19) 0.0301(5) Uani 1 1 d .
H17D H 0.3318 0.6130 0.4277 0.045 Uiso 1 1 calc R
H17E H 0.2308 0.5338 0.4268 0.045 Uiso 1 1 calc R
H17F H 0.3599 0.5294 0.5136 0.045 Uiso 1 1 calc R
C15' C 0.2514(2) 0.63895(18) 0.53855(18) 0.0247(5) Uani 1 1 d .
C1' C 0.3169(2) 0.65525(17) 0.63832(18) 0.0220(5) Uani 1 1 d .
C2' C 0.43483(19) 0.60280(17) 0.68802(17) 0.0201(4) Uani 1 1 d .
H2'1 H 0.4864 0.6432 0.7450 0.024 Uiso 1 1 calc R
H2'2 H 0.4776 0.5941 0.6370 0.024 Uiso 1 1 calc R
C3' C 0.41437(19) 0.50173(16) 0.73007(17) 0.0203(4) Uani 1 1 d .
H3'1 H 0.3984 0.5118 0.7959 0.024 Uiso 1 1 calc R
H3'2 H 0.3410 0.4724 0.6813 0.024 Uiso 1 1 calc R
C4' C 0.51778(19) 0.42825(17) 0.74810(16) 0.0194(4) Uani 1 1 d .
C5' C 0.63803(19) 0.46539(17) 0.82055(16) 0.0193(4) Uani 1 1 d .
H5'1 H 0.6556 0.5301 0.7963 0.023 Uiso 1 1 calc R
H5'2 H 0.7028 0.4199 0.8178 0.023 Uiso 1 1 calc R
C6' C 0.63996(19) 0.47483(17) 0.93246(17) 0.0202(4) Uani 1 1 d .
H6'1 H 0.5653 0.5080 0.9338 0.024 Uiso 1 1 calc R
H6'2 H 0.6409 0.4086 0.9619 0.024 Uiso 1 1 calc R
C7' C 0.74770(19) 0.53165(16) 0.99838(17) 0.0196(5) Uani 1 1 d .
C8' C 0.7343(2) 0.58580(17) 1.09125(17) 0.0224(5) Uani 1 1 d .
H8' H 0.6648 0.5568 1.1087 0.027 Uiso 1 1 calc R
C19' C 0.8473(2) 0.5759(2) 1.18442(18) 0.0300(5) Uani 1 1 d .
H19D H 0.8578 0.5073 1.2064 0.045 Uiso 1 1 calc R
H19E H 0.8389 0.6165 1.2406 0.045 Uiso 1 1 calc R
H19F H 0.9177 0.5975 1.1662 0.045 Uiso 1 1 calc R
C22' C 0.5922(2) 0.3678(2) 0.50834(18) 0.0269(5) Uani 1 1 d .
H22D H 0.6593 0.3339 0.4948 0.040 Uiso 1 1 calc R
H22E H 0.5946 0.4374 0.4921 0.040 Uiso 1 1 calc R
H22F H 0.5157 0.3395 0.4655 0.040 Uiso 1 1 calc R
C21' C 0.60271(18) 0.35639(17) 0.61983(17) 0.0200(4) Uani 1 1 d .
C14' C 0.2754(2) 0.72716(19) 0.70172(19) 0.0268(5) Uani 1 1 d .
C13' C 0.3566(2) 0.73876(18) 0.81101(18) 0.0229(5) Uani 1 1 d .
H13' H 0.3806 0.6765 0.8506 0.027 Uiso 1 1 calc R
C12' C 0.4440(2) 0.82067(18) 0.84356(17) 0.0215(5) Uani 1 1 d .
C20' C 0.4483(2) 0.8974(2) 0.7663(2) 0.0321(6) Uani 1 1 d .
H20D H 0.3693 0.9018 0.7131 0.048 Uiso 1 1 calc R
H20E H 0.5095 0.8795 0.7346 0.048 Uiso 1 1 calc R
H20F H 0.4688 0.9608 0.8007 0.048 Uiso 1 1 calc R
C11' C 0.55874(19) 0.81028(17) 0.93404(17) 0.0228(5) Uani 1 1 d .
H11C H 0.5528 0.8534 0.9901 0.027 Uiso 1 1 calc R
H11D H 0.6274 0.8337 0.9130 0.027 Uiso 1 1 calc R
C10' C 0.5859(2) 0.70676(18) 0.97564(18) 0.0244(5) Uani 1 1 d .
H10C H 0.5855 0.6629 0.9182 0.029 Uiso 1 1 calc R
H10D H 0.5200 0.6853 1.0015 0.029 Uiso 1 1 calc R
C9' C 0.7053(2) 0.69413(17) 1.06129(17) 0.0218(5) Uani 1 1 d .
H9'1 H 0.7024 0.7311 1.1224 0.026 Uiso 1 1 calc R
H9'2 H 0.7708 0.7221 1.0389 0.026 Uiso 1 1 calc R
C16' C 0.1320(2) 0.6858(2) 0.4840(2) 0.0330(6) Uani 1 1 d .
H16D H 0.0754 0.6722 0.5217 0.050 Uiso 1 1 calc R
H16E H 0.1000 0.6591 0.4144 0.050 Uiso 1 1 calc R
H16F H 0.1426 0.7567 0.4803 0.050 Uiso 1 1 calc R
C18' C 0.4798(2) 0.33063(17) 0.78131(17) 0.0216(5) Uani 1 1 d .
H18D H 0.4094 0.3056 0.7271 0.032 Uiso 1 1 calc R
H18E H 0.4593 0.3396 0.8445 0.032 Uiso 1 1 calc R
H18F H 0.5464 0.2838 0.7938 0.032 Uiso 1 1 calc R

loop_
_atom_site_aniso_label
_atom_site_aniso_U_11
_atom_site_aniso_U_22
_atom_site_aniso_U_33
_atom_site_aniso_U_23
_atom_site_aniso_U_13
_atom_site_aniso_U_12
O21 0.0223(8) 0.0316(10) 0.0342(9) 0.0043(8) 0.0058(7) -0.0039(7)
O4 0.0212(8) 0.0245(9) 0.0238(8) 0.0009(7) 0.0077(6) 0.0009(7)
O7 0.0194(8) 0.0282(9) 0.0324(9) 0.0046(7) 0.0099(7) 0.0030(7)
O12 0.0255(8) 0.0442(11) 0.0356(9) -0.0030(8) 0.0174(7) -0.0124(8)
O14 0.0296(9) 0.0432(12) 0.0407(11) -0.0020(9) 0.0005(8) -0.0161(8)
O4' 0.0192(7) 0.0227(8) 0.0205(7) -0.0010(6) 0.0064(6) 0.0009(6)
O14' 0.0318(10) 0.0551(14) 0.0403(11) -0.0094(10) -0.0018(8) 0.0219(9)
O12' 0.0205(8) 0.0319(10) 0.0336(9) -0.0062(7) 0.0116(7) 0.0050(7)
O7' 0.0196(8) 0.0309(9) 0.0294(8) -0.0054(7) 0.0086(7) -0.0042(7)
O21' 0.0210(7) 0.0272(9) 0.0294(8) -0.0013(7) 0.0063(7) 0.0050(7)
C21 0.0147(10) 0.0271(13) 0.0305(12) 0.0067(10) 0.0097(9) 0.0056(9)
C4 0.0207(10) 0.0222(12) 0.0213(10) 0.0012(9) 0.0078(9) 0.0006(9)
C3 0.0164(10) 0.0221(12) 0.0244(11) -0.0011(9) 0.0050(9) 0.0028(9)
C2 0.0193(10) 0.0217(12) 0.0269(11) -0.0017(9) 0.0093(9) 0.0004(9)
C1 0.0191(11) 0.0262(13) 0.0285(12) -0.0061(10) 0.0081(9) 0.0041(9)
C14 0.0148(10) 0.0314(13) 0.0308(12) -0.0062(10) 0.0032(9) 0.0001(10)
C13 0.0177(10) 0.0289(13) 0.0319(12) -0.0047(10) 0.0118(9) -0.0050(9)
C12 0.0239(11) 0.0277(13) 0.0276(12) 0.0007(9) 0.0124(10) -0.0076(10)
C20 0.0344(13) 0.0274(13) 0.0374(14) 0.0008(11) 0.0094(11) -0.0016(11)
C22 0.0345(13) 0.0334(14) 0.0349(13) 0.0065(11) 0.0206(11) 0.0059(11)
C18 0.0203(10) 0.0228(12) 0.0239(11) -0.0009(9) 0.0053(9) 0.0037(9)
C5 0.0151(10) 0.0225(11) 0.0268(11) 0.0017(9) 0.0075(9) 0.0000(8)
C6 0.0183(10) 0.0278(13) 0.0283(12) 0.0053(9) 0.0103(9) 0.0059(9)
C7 0.0207(11) 0.0189(11) 0.0263(11) -0.0010(9) 0.0073(9) 0.0009(9)
C8 0.0233(11) 0.0244(13) 0.0260(11) 0.0036(9) 0.0092(9) 0.0036(9)
C9 0.0229(11) 0.0248(13) 0.0287(12) 0.0071(9) 0.0066(9) 0.0024(9)
C10 0.0233(11) 0.0225(12) 0.0291(12) 0.0028(9) 0.0079(9) 0.0012(9)
C11 0.0278(12) 0.0319(13) 0.0266(12) 0.0029(10) 0.0106(10) -0.0049(10)
C15 0.0262(12) 0.0279(13) 0.0293(12) -0.0071(10) 0.0070(10) 0.0072(10)
C16 0.0323(14) 0.0433(16) 0.0319(13) -0.0073(12) 0.0001(11) 0.0041(12)
C17 0.0335(14) 0.0404(16) 0.0269(12) -0.0015(11) 0.0065(11) 0.0080(12)
C19 0.0384(14) 0.0316(14) 0.0278(12) 0.0008(11) 0.0064(11) -0.0018(11)
C17' 0.0295(12) 0.0340(14) 0.0253(12) -0.0014(10) 0.0065(10) -0.0033(10)
C15' 0.0240(11) 0.0226(12) 0.0263(11) 0.0047(9) 0.0064(9) -0.0051(9)
C1' 0.0171(10) 0.0227(12) 0.0255(11) 0.0034(9) 0.0058(9) -0.0018(9)
C2' 0.0183(10) 0.0195(11) 0.0234(11) -0.0005(9) 0.0079(9) 0.0001(8)
C3' 0.0160(10) 0.0209(11) 0.0239(10) -0.0009(9) 0.0062(8) -0.0009(9)
C4' 0.0184(10) 0.0205(11) 0.0199(10) -0.0007(8) 0.0069(8) -0.0001(9)
C5' 0.0145(10) 0.0198(11) 0.0238(10) -0.0020(9) 0.0061(8) -0.0010(8)
C6' 0.0188(10) 0.0193(11) 0.0234(10) 0.0000(8) 0.0081(9) -0.0027(8)
C7' 0.0192(10) 0.0153(11) 0.0219(10) 0.0021(8) 0.0033(9) 0.0024(8)
C8' 0.0235(11) 0.0205(12) 0.0227(11) -0.0003(9) 0.0065(9) -0.0006(9)
C19' 0.0341(13) 0.0272(13) 0.0236(11) -0.0007(10) 0.0020(10) 0.0028(10)
C22' 0.0263(11) 0.0302(13) 0.0267(12) -0.0050(10) 0.0119(10) -0.0036(10)
C21' 0.0130(9) 0.0230(12) 0.0245(11) -0.0047(9) 0.0067(8) -0.0026(9)
C14' 0.0204(11) 0.0289(14) 0.0296(12) 0.0019(10) 0.0061(9) 0.0043(9)
C13' 0.0186(10) 0.0248(12) 0.0267(11) -0.0004(9) 0.0091(9) 0.0058(9)
C12' 0.0204(10) 0.0210(11) 0.0267(11) -0.0009(9) 0.0122(9) 0.0049(9)
C20' 0.0320(13) 0.0311(14) 0.0322(13) 0.0071(10) 0.0086(11) -0.0003(10)
C11' 0.0214(10) 0.0197(11) 0.0279(11) -0.0011(9) 0.0089(9) 0.0008(9)
C10' 0.0206(11) 0.0233(12) 0.0264(11) -0.0004(9) 0.0034(9) 0.0008(9)
C9' 0.0204(10) 0.0199(12) 0.0246(11) -0.0013(9) 0.0064(9) 0.0014(8)
C16' 0.0306(13) 0.0353(15) 0.0283(12) 0.0048(11) 0.0027(10) -0.0016(11)
C18' 0.0189(10) 0.0209(11) 0.0244(10) -0.0007(9) 0.0061(9) -0.0047(8)

loop_
_atom_type_symbol
_atom_type_description
_atom_type_scat_dispersion_real
_atom_type_scat_dispersion_imag
_atom_type_scat_source
C C 0.0181 0.0091 'International Tables Vol C Tables 4.2.6.8 and 6.1.1.4'
H H 0.0000 0.0000 'International Tables Vol C Tables 4.2.6.8 and 6.1.1.4'
O O 0.0492 0.0322 'International Tables Vol C Tables 4.2.6.8 and 6.1.1.4'

loop_
_geom_angle_atom_site_label_1
_geom_angle_atom_site_label_2
_geom_angle_atom_site_label_3
_geom_angle
C21 O4 C4 122.69(18)
C13 O12 C12 61.98(15)
C21' O4' C4' 122.93(17)
C13' O12' C12' 61.97(14)
O21 C21 O4 125.6(2)
O21 C21 C22 124.9(2)
O4 C21 C22 109.4(2)
O4 C4 C18 110.84(18)
O4 C4 C3 101.23(17)
C18 C4 C3 109.25(18)
O4 C4 C5 108.17(17)
C18 C4 C5 113.11(19)
C3 C4 C5 113.61(19)
C4 C3 C2 115.75(18)
C4 C3 H3A 108.3
C2 C3 H3A 108.3
C4 C3 H3B 108.3
C2 C3 H3B 108.3
H3A C3 H3B 107.4
C1 C2 C3 112.04(18)
C1 C2 H2A 109.2
C3 C2 H2A 109.2
C1 C2 H2B 109.2
C3 C2 H2B 109.2
H2A C2 H2B 107.9
C15 C1 C14 121.0(2)
C15 C1 C2 121.4(2)
C14 C1 C2 117.6(2)
O14 C14 C1 124.8(2)
O14 C14 C13 119.3(2)
C1 C14 C13 115.87(19)
O12 C13 C12 59.24(15)
O12 C13 C14 116.29(19)
C12 C13 C14 121.8(2)
O12 C13 H13 115.8
C12 C13 H13 115.8
C14 C13 H13 115.8
O12 C12 C13 58.78(15)
O12 C12 C20 115.0(2)
C13 C12 C20 120.4(2)
O12 C12 C11 112.79(19)
C13 C12 C11 117.9(2)
C20 C12 C11 117.5(2)
C12 C20 H20A 109.5
C12 C20 H20B 109.5
H20A C20 H20B 109.5
C12 C20 H20C 109.5
H20A C20 H20C 109.5
H20B C20 H20C 109.5
C21 C22 H22A 109.5
C21 C22 H22B 109.5
H22A C22 H22B 109.5
C21 C22 H22C 109.5
H22A C22 H22C 109.5
H22B C22 H22C 109.5
C4 C18 H18A 109.5
C4 C18 H18B 109.5
H18A C18 H18B 109.5
C4 C18 H18C 109.5
H18A C18 H18C 109.5
H18B C18 H18C 109.5
C4 C5 C6 112.87(18)
C4 C5 H5A 109.0
C6 C5 H5A 109.0
C4 C5 H5B 109.0
C6 C5 H5B 109.0
H5A C5 H5B 107.8
C7 C6 C5 113.75(18)
C7 C6 H6A 108.8
C5 C6 H6A 108.8
C7 C6 H6B 108.8
C5 C6 H6B 108.8
H6A C6 H6B 107.7
O7 C7 C6 122.4(2)
O7 C7 C8 121.5(2)
C6 C7 C8 116.11(19)
C7 C8 C19 110.9(2)
C7 C8 C9 107.92(19)
C19 C8 C9 110.4(2)
C7 C8 H8 109.2
C19 C8 H8 109.2
C9 C8 H8 109.2
C10 C9 C8 115.49(19)
C10 C9 H9A 108.4
C8 C9 H9A 108.4
C10 C9 H9B 108.4
C8 C9 H9B 108.4
H9A C9 H9B 107.5
C11 C10 C9 113.2(2)
C11 C10 H10A 108.9
C9 C10 H10A 108.9
C11 C10 H10B 108.9
C9 C10 H10B 108.9
H10A C10 H10B 107.8
C12 C11 C10 113.69(19)
C12 C11 H11A 108.8
C10 C11 H11A 108.8
C12 C11 H11B 108.8
C10 C11 H11B 108.8
H11A C11 H11B 107.7
C1 C15 C16 124.6(3)
C1 C15 C17 120.9(2)
C16 C15 C17 114.4(2)
C15 C16 H16A 109.5
C15 C16 H16B 109.5
H16A C16 H16B 109.5
C15 C16 H16C 109.5
H16A C16 H16C 109.5
H16B C16 H16C 109.5
C15 C17 H17A 109.5
C15 C17 H17B 109.5
H17A C17 H17B 109.5
C15 C17 H17C 109.5
H17A C17 H17C 109.5
H17B C17 H17C 109.5
C8 C19 H19A 109.5
C8 C19 H19B 109.5
H19A C19 H19B 109.5
C8 C19 H19C 109.5
H19A C19 H19C 109.5
H19B C19 H19C 109.5
C15' C17' H17D 109.5
C15' C17' H17E 109.5
H17D C17' H17E 109.5
C15' C17' H17F 109.5
H17D C17' H17F 109.5
H17E C17' H17F 109.5
C1' C15' C16' 124.7(2)
C1' C15' C17' 121.5(2)
C16' C15' C17' 113.8(2)
C15' C1' C14' 120.8(2)
C15' C1' C2' 121.2(2)
C14' C1' C2' 117.94(19)
C1' C2' C3' 111.41(18)
C1' C2' H2'1 109.3
C3' C2' H2'1 109.3
C1' C2' H2'2 109.3
C3' C2' H2'2 109.3
H2'1 C2' H2'2 108.0
C4' C3' C2' 116.00(18)
C4' C3' H3'1 108.3
C2' C3' H3'1 108.3
C4' C3' H3'2 108.3
C2' C3' H3'2 108.3
H3'1 C3' H3'2 107.4
O4' C4' C18' 110.27(18)
O4' C4' C5' 108.27(17)
C18' C4' C5' 113.08(18)
O4' C4' C3' 101.32(17)
C18' C4' C3' 109.43(18)
C5' C4' C3' 113.81(18)
C4' C5' C6' 113.37(18)
C4' C5' H5'1 108.9
C6' C5' H5'1 108.9
C4' C5' H5'2 108.9
C6' C5' H5'2 108.9
H5'1 C5' H5'2 107.7
C7' C6' C5' 112.73(18)
C7' C6' H6'1 109.0
C5' C6' H6'1 109.0
C7' C6' H6'2 109.0
C5' C6' H6'2 109.0
H6'1 C6' H6'2 107.8
O7' C7' C6' 121.3(2)
O7' C7' C8' 121.1(2)
C6' C7' C8' 117.50(18)
C19' C8' C7' 111.48(19)
C19' C8' C9' 111.51(19)
C7' C8' C9' 108.32(18)
C19' C8' H8' 108.5
C7' C8' H8' 108.5
C9' C8' H8' 108.5
C8' C19' H19D 109.5
C8' C19' H19E 109.5
H19D C19' H19E 109.5
C8' C19' H19F 109.5
H19D C19' H19F 109.5
H19E C19' H19F 109.5
C21' C22' H22D 109.5
C21' C22' H22E 109.5
H22D C22' H22E 109.5
C21' C22' H22F 109.5
H22D C22' H22F 109.5
H22E C22' H22F 109.5
O21' C21' O4' 125.5(2)
O21' C21' C22' 125.1(2)
O4' C21' C22' 109.39(19)
O14' C14' C1' 124.8(2)
O14' C14' C13' 119.7(2)
C1' C14' C13' 115.54(19)
O12' C13' C12' 59.37(14)
O12' C13' C14' 116.92(19)
C12' C13' C14' 122.3(2)
O12' C13' H13' 115.5
C12' C13' H13' 115.5
C14' C13' H13' 115.5
O12' C12' C13' 58.66(14)
O12' C12' C20' 113.81(19)
C13' C12' C20' 119.1(2)
O12' C12' C11' 115.90(18)
C13' C12' C11' 121.4(2)
C20' C12' C11' 115.1(2)
C12' C20' H20D 109.5
C12' C20' H20E 109.5
H20D C20' H20E 109.5
C12' C20' H20F 109.5
H20D C20' H20F 109.5
H20E C20' H20F 109.5
C12' C11' C10' 114.76(19)
C12' C11' H11C 108.6
C10' C11' H11C 108.6
C12' C11' H11D 108.6
C10' C11' H11D 108.6
H11C C11' H11D 107.6
C11' C10' C9' 115.21(19)
C11' C10' H10C 108.5
C9' C10' H10C 108.5
C11' C10' H10D 108.5
C9' C10' H10D 108.5
H10C C10' H10D 107.5
C10' C9' C8' 112.58(19)
C10' C9' H9'1 109.1
C8' C9' H9'1 109.1
C10' C9' H9'2 109.1
C8' C9' H9'2 109.1
H9'1 C9' H9'2 107.8
C15' C16' H16D 109.5
C15' C16' H16E 109.5
H16D C16' H16E 109.5
C15' C16' H16F 109.5
H16D C16' H16F 109.5
H16E C16' H16F 109.5
C4' C18' H18D 109.5
C4' C18' H18E 109.5
H18D C18' H18E 109.5
C4' C18' H18F 109.5
H18D C18' H18F 109.5
H18E C18' H18F 109.5

loop_
_geom_bond_atom_site_label_1
_geom_bond_atom_site_label_2
_geom_bond_distance
O21 C21 1.200(3)
O4 C21 1.340(3)
O4 C4 1.479(3)
O7 C7 1.205(3)
O12 C13 1.430(3)
O12 C12 1.437(3)
O14 C14 1.217(3)
O4' C21' 1.347(3)
O4' C4' 1.481(3)
O14' C14' 1.212(3)
O12' C13' 1.438(3)
O12' C12' 1.448(3)
O7' C7' 1.210(3)
O21' C21' 1.203(3)
C21 C22 1.512(3)
C4 C18 1.516(3)
C4 C3 1.528(3)
C4 C5 1.529(3)
C3 C2 1.542(3)
C3 H3A 0.9900
C3 H3B 0.9900
C2 C1 1.509(3)
C2 H2A 0.9900
C2 H2B 0.9900
C1 C15 1.360(4)
C1 C14 1.482(4)
C14 C13 1.511(3)
C13 C12 1.477(3)
C13 H13 1.0000
C12 C20 1.508(4)
C12 C11 1.510(3)
C20 H20A 0.9800
C20 H20B 0.9800
C20 H20C 0.9800
C22 H22A 0.9800
C22 H22B 0.9800
C22 H22C 0.9800
C18 H18A 0.9800
C18 H18B 0.9800
C18 H18C 0.9800
C5 C6 1.529(3)
C5 H5A 0.9900
C5 H5B 0.9900
C6 C7 1.508(3)
C6 H6A 0.9900
C6 H6B 0.9900
C7 C8 1.524(3)
C8 C19 1.533(3)
C8 C9 1.542(3)
C8 H8 1.0000
C9 C10 1.534(3)
C9 H9A 0.9900
C9 H9B 0.9900
C10 C11 1.520(3)
C10 H10A 0.9900
C10 H10B 0.9900
C11 H11A 0.9900
C11 H11B 0.9900
C15 C16 1.504(4)
C15 C17 1.505(4)
C16 H16A 0.9800
C16 H16B 0.9800
C16 H16C 0.9800
C17 H17A 0.9800
C17 H17B 0.9800
C17 H17C 0.9800
C19 H19A 0.9800
C19 H19B 0.9800
C19 H19C 0.9800
C17' C15' 1.515(4)
C17' H17D 0.9800
C17' H17E 0.9800
C17' H17F 0.9800
C15' C1' 1.359(3)
C15' C16' 1.503(3)
C1' C14' 1.494(3)
C1' C2' 1.511(3)
C2' C3' 1.545(3)
C2' H2'1 0.9900
C2' H2'2 0.9900
C3' C4' 1.531(3)
C3' H3'1 0.9900
C3' H3'2 0.9900
C4' C18' 1.521(3)
C4' C5' 1.528(3)
C5' C6' 1.536(3)
C5' H5'1 0.9900
C5' H5'2 0.9900
C6' C7' 1.512(3)
C6' H6'1 0.9900
C6' H6'2 0.9900
C7' C8' 1.526(3)
C8' C19' 1.525(3)
C8' C9' 1.545(3)
C8' H8' 1.0000
C19' H19D 0.9800
C19' H19E 0.9800
C19' H19F 0.9800
C22' C21' 1.505(3)
C22' H22D 0.9800
C22' H22E 0.9800
C22' H22F 0.9800
C14' C13' 1.508(3)
C13' C12' 1.486(3)
C13' H13' 1.0000
C12' C20' 1.504(3)
C12' C11' 1.518(3)
C20' H20D 0.9800
C20' H20E 0.9800
C20' H20F 0.9800
C11' C10' 1.521(3)
C11' H11C 0.9900
C11' H11D 0.9900
C10' C9' 1.523(3)
C10' H10C 0.9900
C10' H10D 0.9900
C9' H9'1 0.9900
C9' H9'2 0.9900
C16' H16D 0.9800
C16' H16E 0.9800
C16' H16F 0.9800
C18' H18D 0.9800
C18' H18E 0.9800
C18' H18F 0.9800

loop_
_geom_torsion_atom_site_label_1
_geom_torsion_atom_site_label_2
_geom_torsion_atom_site_label_3
_geom_torsion_atom_site_label_4
_geom_torsion
C4 O4 C21 O21 1.9(3)
C4 O4 C21 C22 -179.15(19)
C21 O4 C4 C18 -58.0(3)
C21 O4 C4 C3 -173.83(18)
C21 O4 C4 C5 66.5(3)
O4 C4 C3 C2 -63.3(2)
C18 C4 C3 C2 179.74(18)
C5 C4 C3 C2 52.4(3)
C4 C3 C2 C1 161.25(19)
C3 C2 C1 C15 -82.7(3)
C3 C2 C1 C14 98.0(2)
C15 C1 C14 O14 -14.6(4)
C2 C1 C14 O14 164.8(2)
C15 C1 C14 C13 167.4(2)
C2 C1 C14 C13 -13.2(3)
C12 O12 C13 C14 -113.0(2)
O14 C14 C13 O12 -3.2(3)
C1 C14 C13 O12 174.88(19)
O14 C14 C13 C12 -71.8(3)
C1 C14 C13 C12 106.3(3)
C13 O12 C12 C20 111.8(2)
C13 O12 C12 C11 -109.8(2)
C14 C13 C12 O12 103.7(2)
O12 C13 C12 C20 -102.5(2)
C14 C13 C12 C20 1.2(3)
O12 C13 C12 C11 101.0(2)
C14 C13 C12 C11 -155.3(2)
O4 C4 C5 C6 171.30(19)
C18 C4 C5 C6 -65.5(3)
C3 C4 C5 C6 59.8(3)
C4 C5 C6 C7 -174.4(2)
C5 C6 C7 O7 -18.6(3)
C5 C6 C7 C8 159.6(2)
O7 C7 C8 C19 -53.0(3)
C6 C7 C8 C19 128.8(2)
O7 C7 C8 C9 68.0(3)
C6 C7 C8 C9 -110.2(2)
C7 C8 C9 C10 60.6(3)
C19 C8 C9 C10 -178.0(2)
C8 C9 C10 C11 74.3(3)
O12 C12 C11 C10 170.8(2)
C13 C12 C11 C10 105.3(2)
C20 C12 C11 C10 -51.9(3)
C9 C10 C11 C12 -174.0(2)
C14 C1 C15 C16 -4.0(4)
C2 C1 C15 C16 176.7(2)
C14 C1 C15 C17 173.9(2)
C2 C1 C15 C17 -5.4(4)
C16' C15' C1' C14' -2.8(4)
C17' C15' C1' C14' 174.6(2)
C16' C15' C1' C2' 178.3(2)
C17' C15' C1' C2' -4.2(3)
C15' C1' C2' C3' -85.5(3)
C14' C1' C2' C3' 95.7(2)
C1' C2' C3' C4' 159.79(19)
C21' O4' C4' C18' -58.7(2)
C21' O4' C4' C5' 65.5(2)
C21' O4' C4' C3' -174.55(18)
C2' C3' C4' O4' -59.2(2)
C2' C3' C4' C18' -175.63(18)
C2' C3' C4' C5' 56.8(3)
O4' C4' C5' C6' -178.72(18)
C18' C4' C5' C6' -56.2(3)
C3' C4' C5' C6' 69.5(2)
C4' C5' C6' C7' -167.48(18)
C5' C6' C7' O7' -25.8(3)
C5' C6' C7' C8' 152.68(19)
O7' C7' C8' C19' -42.6(3)
C6' C7' C8' C19' 139.0(2)
O7' C7' C8' C9' 80.5(3)
C6' C7' C8' C9' -98.0(2)
C4' O4' C21' O21' 1.6(3)
C4' O4' C21' C22' -179.38(18)
C15' C1' C14' O14' 1.0(4)
C2' C1' C14' O14' 179.9(3)
C15' C1' C14' C13' -179.7(2)
C2' C1' C14' C13' -0.8(3)
C12' O12' C13' C14' -113.3(2)
O14' C14' C13' O12' -12.4(4)
C1' C14' C13' O12' 168.29(19)
O14' C14' C13' C12' -81.6(3)
C1' C14' C13' C12' 99.1(3)
C13' O12' C12' C20' 110.8(2)
C13' O12' C12' C11' -112.4(2)
C14' C13' C12' O12' 104.4(2)
O12' C13' C12' C20' -101.6(2)
C14' C13' C12' C20' 2.7(3)
O12' C13' C12' C11' 103.2(2)
C14' C13' C12' C11' -152.5(2)
O12' C12' C11' C10' 77.2(3)
C13' C12' C11' C10' 9.6(3)
C20' C12' C11' C10' -146.5(2)
C12' C11' C10' C9' 175.74(19)
C11' C10' C9' C8' -173.27(19)
C19' C8' C9' C10' -174.0(2)
C7' C8' C9' C10' 63.0(2)
